data_3000568
loop_
_publ_author_name
'Toms Rekis'

_journal_name_full 'To be published'
_chemical_formula_sum 'C3 H12 Fe0.5 N7.458 O7.373'
_chemical_name_common 'hexakis(urea-O)iron(III) nitrate'
_chemical_name_systematic ' hexakis(urea-O)iron(III) nitrate'
_space_group_name_Hall '-C 2yc'
_space_group_name_H-M_alt 'C 1 2/c 1'
_cell_angle_alpha 90
_cell_angle_beta 112.380(4)
_cell_angle_gamma 90
_cell_length_a 11.1534(4)
_cell_length_b 18.6443(6)
_cell_length_c 12.1716(5)
_cell_measurement_temperature 100
_cell_volume 2340.41(16)
_diffrn_ambient_temperature 100
_diffrn_radiation_probe x-ray
_diffrn_radiation_type synchrotron
_diffrn_radiation_wavelength 0.5
_refine_ls_goodness_of_fit_gt 4.41
_refine_ls_goodness_of_fit_ref 3.08
_refine_ls_R_factor_all 0.1514
_refine_ls_R_factor_gt 0.0887
_refine_ls_wR_factor_gt 0.1067
_refine_ls_wR_factor_ref 0.1103
_cod_database_code 3000568
_cod_hold_until_date 2025-04-18
_cod_depositor_requested_release_date 2025-04-18

loop_
_atom_site_label
_atom_site_fract_x
_atom_site_fract_y
_atom_site_fract_z
? ? ? ?
